data_8103523
loop_
_publ_author_name
'Abs-Wurmbach, I.'
'Langer, K.'
'Seifert, F.'
'Tillmanns, E.'

_publ_section_title
;
 The crystal chemistry of (Mn(3+),Fe(3+))-substituted Andalusites
 (Viridines and Kanonaite), (Al(1-x-y) Mn(3+)x Fe(3+)y (O (Si O4)):
 crystal structure, Moessbauer and polarized optical absorption spectra
;
_journal_name_full 'Zeitschrift fuer Kristallographie (149,1979-)'
_journal_page_first 81
_journal_page_last 113
_journal_volume 155
_journal_year 1981
_chemical_formula_sum 'Al1.302 Fe0.018 Mn0.68 O5 Si'
_chemical_name_systematic 'Al1.302 Mn0.680 Fe0.018 (O (Si O4))'
_space_group_IT_number 58
_symmetry_space_group_name_Hall '-P 2 2n'
_symmetry_space_group_name_H-M 'P n n m'
_cell_angle_alpha 90
_cell_angle_beta 90
_cell_angle_gamma 90
_cell_formula_units_Z 4
_cell_length_a 7.961
_cell_length_b 8.053
_cell_length_c 5.616
_cell_volume 360.041
_citation_journal_id_ASTM ZEKRDZ
_cod_data_source_file Abs-Wurmbach_ZEKRDZ_1981_305.cif
_cod_data_source_block Al1.302Fe0.018Mn0.68O5Si1
_cod_original_cell_volume 360.0414
_cod_original_formula_sum 'Al1.302 Fe0.018 Mn0.68 O5 Si1'
_cod_database_code 8103523

loop_
_symmetry_equiv_pos_as_xyz
x,y,z
-x,-y,z
x+1/2,-y+1/2,-z+1/2
-x+1/2,y+1/2,-z+1/2
-x,-y,-z
x,y,-z
-x-1/2,y-1/2,z-1/2
x-1/2,-y-1/2,z-1/2

loop_
_atom_site_label
_atom_site_type_symbol
_atom_site_fract_x
_atom_site_fract_y
_atom_site_fract_z
_atom_site_occupancy
_atom_site_U_iso_or_equiv
Al2 Al+3 0.3747 0.1371 0.5 1 0.0
Mn1 Mn+3 0 0 0.2429 0.68 0.0
O4 O-2 0.2432 0.1411 0.2386 1 0.0
O1 O-2 0.4262 0.3624 0.5 1 0.0
O2 O-2 0.4238 0.3624 0 1 0.0
Al1 Al+3 0 0 0.2429 0.302 0.0
Si1 Si+4 0.2491 0.2548 0 1 0.0
Fe1 Fe+3 0 0 0.2429 0.018 0.0
O3 O-2 0.1042 0.3988 0 1 0.0
